data_1543168
loop_
_publ_author_name
'Katzsch, Felix'
'Gruber, Tobias'
'Weber, Edwin'

_publ_section_title
;
 Trimethyl 3,3',3''-(benzene-1,3,5-triyl)tripropynoate
;
_journal_coeditor_code ZP4005
_journal_issue 4
_journal_name_full IUCrData
_journal_page_first x160629
_journal_paper_doi 10.1107/S2414314616006295
_journal_volume 1
_journal_year 2016
_chemical_formula_iupac 'C18 H12 O6'
_chemical_formula_moiety 'C18 H12 O6'
_chemical_formula_sum 'C18 H12 O6'
_chemical_formula_weight 324.28
_chemical_name_systematic
;
Trimethyl 3,3',3''-(benzene-1,3,5-triyl)tripropynoate
;
_space_group_IT_number 2
_symmetry_cell_setting triclinic
_symmetry_space_group_name_Hall '-P 1'
_symmetry_space_group_name_H-M 'P -1'
_atom_sites_solution_hydrogens geom
_atom_sites_solution_primary direct
_atom_sites_solution_secondary difmap
_audit_creation_method SHELXL-97
_cell_angle_alpha 78.9030(10)
_cell_angle_beta 79.5520(10)
_cell_angle_gamma 68.6550(10)
_cell_formula_units_Z 2
_cell_length_a 8.5765(2)
_cell_length_b 9.8469(2)
_cell_length_c 10.2677(2)
_cell_measurement_reflns_used 9912
_cell_measurement_temperature 100(2)
_cell_measurement_theta_max 35.91
_cell_measurement_theta_min 2.77
_cell_volume 786.65(3)
_computing_cell_refinement
;
SAINT (Bruker, 2008)
;
_computing_data_collection
;
APEX2 (Bruker, 2008)
;
_computing_data_reduction
;
SAINT (Bruker, 2008)
;
_computing_molecular_graphics
;
SHELXTL (Sheldrick, 2008)
;
_computing_publication_material
;
SHELXTL (Sheldrick, 2008)
;
_computing_structure_refinement
;
SHELXL97 (Sheldrick, 2008)
;
_computing_structure_solution
;
SHELXS97 (Sheldrick, 2008)
;
_diffrn_ambient_temperature 100(2)
_diffrn_measured_fraction_theta_full 1.000
_diffrn_measured_fraction_theta_max 1.000
_diffrn_measurement_device_type 'Bruker APEXII CCD'
_diffrn_measurement_method '\f and \w scans'
_diffrn_radiation_monochromator graphite
_diffrn_radiation_source 'fine-focus sealed tube'
_diffrn_radiation_type MoK\a
_diffrn_radiation_wavelength 0.71073
_diffrn_reflns_av_R_equivalents 0.0221
_diffrn_reflns_av_sigmaI/netI 0.0135
_diffrn_reflns_limit_h_max 10
_diffrn_reflns_limit_h_min -10
_diffrn_reflns_limit_k_max 11
_diffrn_reflns_limit_k_min -11
_diffrn_reflns_limit_l_max 12
_diffrn_reflns_limit_l_min -12
_diffrn_reflns_number 16379
_diffrn_reflns_theta_full 25.00
_diffrn_reflns_theta_max 25.00
_diffrn_reflns_theta_min 2.04
_exptl_absorpt_coefficient_mu 0.104
_exptl_absorpt_correction_T_max 0.9625
_exptl_absorpt_correction_T_min 0.9459
_exptl_absorpt_correction_type multi-scan
_exptl_absorpt_process_details
;
(SADABS; Sheldrick, 2004)
;
_exptl_crystal_colour colourless
_exptl_crystal_density_diffrn 1.369
_exptl_crystal_density_method 'not measured'
_exptl_crystal_description prism
_exptl_crystal_F_000 336
_exptl_crystal_size_max 0.54
_exptl_crystal_size_mid 0.43
_exptl_crystal_size_min 0.37
_refine_diff_density_max 0.146
_refine_diff_density_min -0.244
_refine_ls_extinction_method none
_refine_ls_goodness_of_fit_ref 1.084
_refine_ls_hydrogen_treatment constr
_refine_ls_matrix_type full
_refine_ls_number_parameters 220
_refine_ls_number_reflns 2769
_refine_ls_number_restraints 0
_refine_ls_restrained_S_all 1.084
_refine_ls_R_factor_all 0.0320
_refine_ls_R_factor_gt 0.0298
_refine_ls_shift/su_max 0.001
_refine_ls_shift/su_mean 0.000
_refine_ls_structure_factor_coef Fsqd
_refine_ls_weighting_details 'calc w=1/[\s^2^(Fo^2^)+(0.0423P)^2^+0.2206P] where P=(Fo^2^+2Fc^2^)/3'
_refine_ls_weighting_scheme calc
_refine_ls_wR_factor_gt 0.0809
_refine_ls_wR_factor_ref 0.0823
_reflns_number_gt 2558
_reflns_number_total 2769
_reflns_threshold_expression >2\s(I)
_cod_data_source_file zp4005sup1.cif
_cod_data_source_block I
_cod_database_code 1543168

loop_
_symmetry_equiv_pos_as_xyz
'x, y, z'
'-x, -y, -z'

loop_
_atom_site_type_symbol
_atom_site_label
_atom_site_fract_x
_atom_site_fract_y
_atom_site_fract_z
_atom_site_U_iso_or_equiv
_atom_site_adp_type
_atom_site_calc_flag
_atom_site_refinement_flags
_atom_site_occupancy
_atom_site_symmetry_multiplicity
O O1 0.83566(10) 0.52293(9) 0.16775(8) 0.0236(2) Uani d . 1 1
O O2 0.57685(10) 0.57849(10) 0.28339(8) 0.0293(2) Uani d . 1 1
O O3 0.65384(9) 0.22546(9) 1.31248(7) 0.02084(19) Uani d . 1 1
O O4 0.41386(10) 0.31372(9) 1.21571(8) 0.0268(2) Uani d . 1 1
O O5 1.77215(9) -0.03869(9) 0.67379(8) 0.0236(2) Uani d . 1 1
O O6 1.70937(10) -0.04808(10) 0.89660(8) 0.0299(2) Uani d . 1 1
C C1 0.75769(16) 0.59765(14) 0.04628(11) 0.0278(3) Uani d . 1 1
H H1A 0.6774 0.5528 0.0338 0.042 Uiso calc R 1 1
H H1B 0.8452 0.5882 -0.0308 0.042 Uiso calc R 1 1
H H1C 0.6982 0.7021 0.0544 0.042 Uiso calc R 1 1
C C2 0.72764(14) 0.52404(12) 0.27834(11) 0.0190(2) Uani d . 1 1
C C3 0.81227(13) 0.45041(12) 0.39566(11) 0.0194(2) Uani d . 1 1
C C4 0.86741(13) 0.38829(12) 0.49835(11) 0.0185(2) Uani d . 1 1
C C5 0.55244(15) 0.23382(15) 1.44175(11) 0.0278(3) Uani d . 1 1
H H5A 0.4759 0.3352 1.4466 0.042 Uiso calc R 1 1
H H5B 0.6263 0.2036 1.5123 0.042 Uiso calc R 1 1
H H5C 0.4865 0.1683 1.4539 0.042 Uiso calc R 1 1
C C6 0.56511(13) 0.26911(12) 1.20822(11) 0.0188(2) Uani d . 1 1
C C7 0.67830(14) 0.25513(12) 1.08442(11) 0.0203(2) Uani d . 1 1
C C8 0.77122(13) 0.24785(11) 0.98194(11) 0.0188(2) Uani d . 1 1
C C9 1.94875(14) -0.09886(14) 0.69328(13) 0.0277(3) Uani d . 1 1
H H9A 1.9750 -0.0336 0.7404 0.042 Uiso calc R 1 1
H H9B 2.0182 -0.1071 0.6062 0.042 Uiso calc R 1 1
H H9C 1.9726 -0.1965 0.7465 0.042 Uiso calc R 1 1
C C10 1.66647(14) -0.01980(12) 0.78696(11) 0.0190(2) Uani d . 1 1
C C11 1.49194(13) 0.04128(12) 0.76135(10) 0.0193(2) Uani d . 1 1
C C12 1.34504(14) 0.09501(12) 0.74997(10) 0.0183(2) Uani d . 1 1
C C13 0.93204(13) 0.31191(12) 0.62162(11) 0.0175(2) Uani d . 1 1
C C14 0.82157(13) 0.31487(12) 0.73950(11) 0.0183(2) Uani d . 1 1
H H14 0.7041 0.3661 0.7379 0.022 Uiso calc R 1 1
C C15 0.88415(13) 0.24233(12) 0.85995(11) 0.0178(2) Uani d . 1 1
C C16 1.05675(14) 0.16784(12) 0.86244(11) 0.0180(2) Uani d . 1 1
H H16 1.0992 0.1189 0.9445 0.022 Uiso calc R 1 1
C C17 1.16685(13) 0.16532(11) 0.74421(11) 0.0171(2) Uani d . 1 1
C C18 1.10490(13) 0.23615(12) 0.62325(11) 0.0178(2) Uani d . 1 1
H H18 1.1797 0.2329 0.5425 0.021 Uiso calc R 1 1

loop_
_atom_site_aniso_label
_atom_site_aniso_U_11
_atom_site_aniso_U_22
_atom_site_aniso_U_33
_atom_site_aniso_U_12
_atom_site_aniso_U_13
_atom_site_aniso_U_23
O1 0.0233(4) 0.0293(4) 0.0145(4) -0.0059(3) -0.0046(3) 0.0018(3)
O2 0.0194(5) 0.0351(5) 0.0271(5) -0.0035(4) -0.0074(3) 0.0034(4)
O3 0.0171(4) 0.0290(4) 0.0140(4) -0.0066(3) -0.0007(3) -0.0010(3)
O4 0.0179(4) 0.0345(5) 0.0225(4) -0.0033(4) -0.0029(3) -0.0018(3)
O5 0.0146(4) 0.0310(4) 0.0222(4) -0.0039(3) -0.0028(3) -0.0036(3)
O6 0.0230(4) 0.0434(5) 0.0209(5) -0.0074(4) -0.0089(3) -0.0005(4)
C1 0.0363(7) 0.0292(6) 0.0153(6) -0.0082(5) -0.0099(5) 0.0038(5)
C2 0.0204(6) 0.0181(5) 0.0186(6) -0.0061(4) -0.0053(4) -0.0007(4)
C3 0.0162(5) 0.0209(5) 0.0196(6) -0.0046(4) -0.0020(4) -0.0025(4)
C4 0.0153(5) 0.0205(5) 0.0185(6) -0.0050(4) -0.0015(4) -0.0026(4)
C5 0.0248(6) 0.0411(7) 0.0133(5) -0.0097(5) 0.0017(4) -0.0005(5)
C6 0.0191(6) 0.0179(5) 0.0177(5) -0.0050(4) -0.0023(4) -0.0009(4)
C7 0.0203(6) 0.0211(6) 0.0187(6) -0.0059(4) -0.0048(5) -0.0008(4)
C8 0.0186(5) 0.0191(5) 0.0178(6) -0.0052(4) -0.0042(4) -0.0012(4)
C9 0.0139(5) 0.0309(6) 0.0358(7) -0.0024(5) -0.0033(5) -0.0090(5)
C10 0.0176(5) 0.0185(5) 0.0203(6) -0.0055(4) -0.0049(4) -0.0002(4)
C11 0.0194(6) 0.0225(6) 0.0149(5) -0.0070(5) -0.0035(4) 0.0008(4)
C12 0.0200(6) 0.0201(5) 0.0151(5) -0.0076(4) -0.0034(4) -0.0003(4)
C13 0.0175(5) 0.0185(5) 0.0163(5) -0.0057(4) -0.0044(4) -0.0009(4)
C14 0.0147(5) 0.0193(5) 0.0199(6) -0.0039(4) -0.0037(4) -0.0026(4)
C15 0.0184(5) 0.0190(5) 0.0166(5) -0.0071(4) -0.0020(4) -0.0024(4)
C16 0.0204(6) 0.0188(5) 0.0157(5) -0.0073(4) -0.0055(4) -0.0005(4)
C17 0.0156(5) 0.0174(5) 0.0188(5) -0.0053(4) -0.0046(4) -0.0015(4)
C18 0.0166(5) 0.0207(5) 0.0162(5) -0.0070(4) -0.0013(4) -0.0021(4)

loop_
_atom_type_symbol
_atom_type_description
_atom_type_scat_dispersion_real
_atom_type_scat_dispersion_imag
_atom_type_scat_source
C C 0.0033 0.0016 'International Tables Vol C Tables 4.2.6.8 and 6.1.1.4'
H H 0.0000 0.0000 'International Tables Vol C Tables 4.2.6.8 and 6.1.1.4'
O O 0.0106 0.0060 'International Tables Vol C Tables 4.2.6.8 and 6.1.1.4'

loop_
_geom_angle_atom_site_label_1
_geom_angle_atom_site_label_2
_geom_angle_atom_site_label_3
_geom_angle
C2 O1 C1 114.65(9)
C6 O3 C5 114.53(8)
C10 O5 C9 114.15(9)
O1 C1 H1A 109.5
O1 C1 H1B 109.5
H1A C1 H1B 109.5
O1 C1 H1C 109.5
H1A C1 H1C 109.5
H1B C1 H1C 109.5
O2 C2 O1 125.16(10)
O2 C2 C3 122.68(10)
O1 C2 C3 112.16(9)
C4 C3 C2 173.59(11)
C3 C4 C13 178.97(12)
O3 C5 H5A 109.5
O3 C5 H5B 109.5
H5A C5 H5B 109.5
O3 C5 H5C 109.5
H5A C5 H5C 109.5
H5B C5 H5C 109.5
O4 C6 O3 125.17(10)
O4 C6 C7 124.83(10)
O3 C6 C7 110.00(9)
C8 C7 C6 178.08(11)
C7 C8 C15 178.35(11)
O5 C9 H9A 109.5
O5 C9 H9B 109.5
H9A C9 H9B 109.5
O5 C9 H9C 109.5
H9A C9 H9C 109.5
H9B C9 H9C 109.5
O6 C10 O5 124.66(10)
O6 C10 C11 123.62(10)
O5 C10 C11 111.72(9)
C12 C11 C10 174.86(11)
C11 C12 C17 175.86(11)
C14 C13 C18 120.36(10)
C14 C13 C4 119.56(9)
C18 C13 C4 120.08(10)
C13 C14 C15 119.76(10)
C13 C14 H14 120.1
C15 C14 H14 120.1
C16 C15 C14 120.15(10)
C16 C15 C8 119.93(10)
C14 C15 C8 119.90(10)
C17 C16 C15 119.89(10)
C17 C16 H16 120.1
C15 C16 H16 120.1
C16 C17 C18 120.25(9)
C16 C17 C12 119.01(9)
C18 C17 C12 120.67(10)
C17 C18 C13 119.58(10)
C17 C18 H18 120.2
C13 C18 H18 120.2

loop_
_geom_bond_atom_site_label_1
_geom_bond_atom_site_label_2
_geom_bond_distance
O1 C2 1.3280(14)
O1 C1 1.4612(13)
O2 C2 1.2018(14)
O3 C6 1.3379(13)
O3 C5 1.4478(13)
O4 C6 1.2015(13)
O5 C10 1.3359(13)
O5 C9 1.4478(13)
O6 C10 1.1980(14)
C1 H1A 0.9800
C1 H1B 0.9800
C1 H1C 0.9800
C2 C3 1.4496(15)
C3 C4 1.1965(16)
C4 C13 1.4351(15)
C5 H5A 0.9800
C5 H5B 0.9800
C5 H5C 0.9800
C6 C7 1.4490(15)
C7 C8 1.1961(16)
C8 C15 1.4345(15)
C9 H9A 0.9800
C9 H9B 0.9800
C9 H9C 0.9800
C10 C11 1.4485(15)
C11 C12 1.1938(16)
C12 C17 1.4371(15)
C13 C14 1.3931(15)
C13 C18 1.3978(15)
C14 C15 1.3963(15)
C14 H14 0.9500
C15 C16 1.3950(15)
C16 C17 1.3945(15)
C16 H16 0.9500
C17 C18 1.3955(15)
C18 H18 0.9500

loop_
_geom_hbond_atom_site_label_D
_geom_hbond_atom_site_label_H
_geom_hbond_atom_site_label_A
_geom_hbond_site_symmetry_A
_geom_hbond_distance_DH
_geom_hbond_distance_HA
_geom_hbond_distance_DA
_geom_hbond_angle_DHA
C1 H1C O6 1_464 0.98 2.70 3.4378(15) 132.8
C5 H5B O5 1_456 0.98 2.66 3.4517(15) 138.3
C14 H14 O2 2_666 0.95 2.31 3.2278(13) 162.0
C16 H16 O6 2_857 0.95 2.35 3.2390(13) 154.7
C1 H1A Cg3 1_554 0.98 2.85 3.5506(13) 129.5
C9 H9A Cg1 1_655 0.98 2.76 3.6302(13) 148.3

loop_
_geom_torsion_atom_site_label_1
_geom_torsion_atom_site_label_2
_geom_torsion_atom_site_label_3
_geom_torsion_atom_site_label_4
_geom_torsion
C1 O1 C2 O2 1.09(16)
C1 O1 C2 C3 -179.11(9)
C5 O3 C6 O4 0.66(16)
C5 O3 C6 C7 -179.49(9)
C9 O5 C10 O6 0.41(16)
C9 O5 C10 C11 179.68(9)
C18 C13 C14 C15 0.32(16)
C4 C13 C14 C15 -179.16(10)
C13 C14 C15 C16 0.35(16)
C13 C14 C15 C8 178.64(10)
C14 C15 C16 C17 -0.29(16)
C8 C15 C16 C17 -178.57(9)
C15 C16 C17 C18 -0.46(16)
C15 C16 C17 C12 176.57(9)
C16 C17 C18 C13 1.13(15)
C12 C17 C18 C13 -175.85(10)
C14 C13 C18 C17 -1.06(16)
C4 C13 C18 C17 178.42(10)

_cod_database_fobs_code 1543168
